data_4084028
loop_
_publ_author_name
'Yang, Yun'
'Gurnham, Joanna'
'Liu, Boping'
'Duchateau, Robbert'
'Gambarotta, Sandro'
'Korobkov, Ilia'

_publ_section_title
;
 Selective Ethylene Oligomerization with Chromium Complexes Bearing
 Pyridine--Phosphine Ligands: Influence of Ligand Structure on
 Catalytic Behavior
;
_journal_issue 20
_journal_name_full Organometallics
_journal_page_first 5749
_journal_paper_doi 10.1021/om5003683
_journal_volume 33
_journal_year 2014
_chemical_formula_sum 'C25 H31 Cl3 Cr N2 O1.5 P'
_chemical_formula_weight 572.84
_chemical_name_systematic
; 
 ? 
;
_space_group_IT_number 14
_symmetry_cell_setting monoclinic
_symmetry_space_group_name_Hall '-P 2yn'
_symmetry_space_group_name_H-M 'P 1 21/n 1'
_atom_sites_solution_hydrogens geom
_atom_sites_solution_primary direct
_atom_sites_solution_secondary difmap
_audit_creation_method SHELXL-97
_cell_angle_alpha 90.00
_cell_angle_beta 106.654(4)
_cell_angle_gamma 90.00
_cell_formula_units_Z 4
_cell_length_a 11.5191(8)
_cell_length_b 17.7924(11)
_cell_length_c 14.4355(10)
_cell_measurement_reflns_used 5108
_cell_measurement_temperature 200(2)
_cell_measurement_theta_max 27.89
_cell_measurement_theta_min 2.29
_cell_volume 2834.5(3)
_computing_cell_refinement 'APEX II, Bruker (2009)'
_computing_data_collection 'APEX II, Bruker (2009)'
_computing_data_reduction 'XPREP, Bruker (2009)'
_computing_molecular_graphics 'SHELXTL, Bruker (2004)'
_computing_publication_material 'SHELXTL, Bruker (2004)'
_computing_structure_refinement 'SHELXL-97 (Sheldrick, 2008)'
_computing_structure_solution 'SHELXS-97 (Sheldrick, 2008)'
_diffrn_ambient_temperature 200(2)
_diffrn_measured_fraction_theta_full 0.986
_diffrn_measured_fraction_theta_max 0.986
_diffrn_measurement_device_type 'Bruker APEX-II CCD'
_diffrn_measurement_method '\f and \w scans'
_diffrn_radiation_monochromator graphite
_diffrn_radiation_source 'fine-focus sealed tube'
_diffrn_radiation_type MoK\a
_diffrn_radiation_wavelength 0.71073
_diffrn_reflns_av_R_equivalents 0.1252
_diffrn_reflns_av_sigmaI/netI 0.0732
_diffrn_reflns_limit_h_max 11
_diffrn_reflns_limit_h_min -11
_diffrn_reflns_limit_k_max 17
_diffrn_reflns_limit_k_min -18
_diffrn_reflns_limit_l_max 14
_diffrn_reflns_limit_l_min -14
_diffrn_reflns_number 25857
_diffrn_reflns_theta_full 21.49
_diffrn_reflns_theta_max 21.49
_diffrn_reflns_theta_min 2.00
_exptl_absorpt_coefficient_mu 0.765
_exptl_absorpt_correction_T_max 0.9924
_exptl_absorpt_correction_T_min 0.8746
_exptl_absorpt_correction_type multi-scan
_exptl_absorpt_process_details 'SADABS, Bruker (2003)'
_exptl_crystal_colour blue
_exptl_crystal_density_diffrn 1.342
_exptl_crystal_density_meas ?
_exptl_crystal_density_method 'not measured'
_exptl_crystal_description plate
_exptl_crystal_F_000 1188
_exptl_crystal_size_max 0.18
_exptl_crystal_size_mid 0.09
_exptl_crystal_size_min 0.01
_refine_diff_density_max 0.710
_refine_diff_density_min -0.397
_refine_diff_density_rms 0.101
_refine_ls_extinction_method none
_refine_ls_goodness_of_fit_ref 1.030
_refine_ls_hydrogen_treatment constr
_refine_ls_matrix_type full
_refine_ls_number_parameters 325
_refine_ls_number_reflns 3205
_refine_ls_number_restraints 50
_refine_ls_restrained_S_all 1.033
_refine_ls_R_factor_all 0.1020
_refine_ls_R_factor_gt 0.0653
_refine_ls_shift/su_max 0.001
_refine_ls_shift/su_mean 0.000
_refine_ls_structure_factor_coef Fsqd
_refine_ls_weighting_details 'calc w=1/[\s^2^(Fo^2^)+(0.1009P)^2^+4.8136P] where P=(Fo^2^+2Fc^2^)/3'
_refine_ls_weighting_scheme calc
_refine_ls_wR_factor_gt 0.1590
_refine_ls_wR_factor_ref 0.1803
_reflns_number_gt 2213
_reflns_number_total 3205
_reflns_threshold_expression >2sigma(I)
_cod_data_source_file om5003683_si_001.cif
_cod_data_source_block complex_2a
_cod_depositor_comments
;
The following automatic conversions were performed:

'_symmetry_cell_setting' value 'Monoclinic' changed to 'monoclinic'
according to
/usr/data/users/saulius/crontab/automatic-downloads/rss-feeds/ACS/lib/dictionaries/cif_core.dic
dictionary named 'cif_core.dic' version 2.4.2 from 2011-04-26.

Automatic conversion script
Id: cif_fix_values 2281 2013-09-26 08:29:07Z andrius 

The following automatic conversions were performed:

'_exptl_crystal_density_meas' value 'n/a' was changed to '?' - the
value is perceived as not measured.

Automatic conversion script
Id: cif_fix_values 3008 2015-01-20 13:52:24Z robertas 
;
_cod_original_sg_symbol_H-M P2(1)/n
_cod_original_formula_sum 'C25 H31 Cl3 Cr N2 O1.50 P'
_cod_database_code 4084028

loop_
_symmetry_equiv_pos_as_xyz
'x, y, z'
'-x+1/2, y+1/2, -z+1/2'
'-x, -y, -z'
'x-1/2, -y-1/2, z-1/2'

loop_
_atom_site_label
_atom_site_type_symbol
_atom_site_fract_x
_atom_site_fract_y
_atom_site_fract_z
_atom_site_U_iso_or_equiv
_atom_site_adp_type
_atom_site_occupancy
_atom_site_symmetry_multiplicity
_atom_site_calc_flag
_atom_site_refinement_flags
Cr1 Cr 0.51149(10) 0.34902(6) 0.16816(8) 0.0241(4) Uani 1 1 d .
Cl1 Cl 0.65966(16) 0.25687(10) 0.20781(14) 0.0334(5) Uani 1 1 d .
Cl2 Cl 0.50689(19) 0.36622(11) 0.32564(14) 0.0393(6) Uani 1 1 d .
Cl3 Cl 0.35901(17) 0.43344(10) 0.10177(14) 0.0337(5) Uani 1 1 d .
P1 P 0.36153(17) 0.24988(11) 0.15124(14) 0.0247(5) Uani 1 1 d .
N1 N 0.5241(5) 0.3309(3) 0.0231(4) 0.0229(14) Uani 1 1 d .
N2 N 0.3437(5) 0.2104(3) 0.0426(4) 0.0326(16) Uani 1 1 d .
C1 C 0.6261(7) 0.3549(4) 0.0057(6) 0.032(2) Uani 1 1 d .
H1A H 0.6866 0.3772 0.0575 0.039 Uiso 1 1 calc R
C2 C 0.6479(7) 0.3493(5) -0.0818(6) 0.036(2) Uani 1 1 d .
H2A H 0.7209 0.3687 -0.0905 0.044 Uiso 1 1 calc R
C3 C 0.5653(7) 0.3158(4) -0.1564(6) 0.035(2) Uani 1 1 d .
H3A H 0.5793 0.3105 -0.2179 0.041 Uiso 1 1 calc R
C4 C 0.4602(7) 0.2895(4) -0.1401(6) 0.0308(19) Uani 1 1 d .
H4A H 0.4004 0.2659 -0.1912 0.037 Uiso 1 1 calc R
C5 C 0.4410(6) 0.2970(4) -0.0511(5) 0.0258(18) Uani 1 1 d .
C6 C 0.3244(6) 0.2663(4) -0.0352(5) 0.0309(19) Uani 1 1 d .
H6A H 0.2774 0.3087 -0.0201 0.037 Uiso 1 1 calc R
H6B H 0.2751 0.2431 -0.0961 0.037 Uiso 1 1 calc R
C7 C 0.4220(8) 0.1470(4) 0.0317(6) 0.042(2) Uani 1 1 d .
H7A H 0.3996 0.1310 -0.0361 0.063 Uiso 1 1 calc R
H7B H 0.4112 0.1049 0.0723 0.063 Uiso 1 1 calc R
H7C H 0.5069 0.1630 0.0517 0.063 Uiso 1 1 calc R
C8 C 0.2084(6) 0.2804(4) 0.1445(5) 0.0283(19) Uani 1 1 d .
C9 C 0.1087(7) 0.2541(4) 0.0728(6) 0.039(2) Uani 1 1 d .
H9A H 0.1203 0.2213 0.0243 0.047 Uiso 1 1 calc R
C10 C -0.0073(8) 0.2754(6) 0.0714(7) 0.053(3) Uani 1 1 d .
H10A H -0.0750 0.2569 0.0222 0.064 Uiso 1 1 calc R
C11 C -0.0247(8) 0.3224(6) 0.1398(8) 0.057(3) Uani 1 1 d .
H11A H -0.1045 0.3373 0.1383 0.068 Uiso 1 1 calc R
C12 C 0.0718(9) 0.3483(5) 0.2105(8) 0.053(3) Uani 1 1 d .
H12A H 0.0580 0.3805 0.2588 0.063 Uiso 1 1 calc R
C13 C 0.1901(8) 0.3293(5) 0.2144(6) 0.039(2) Uani 1 1 d .
H13A H 0.2567 0.3492 0.2634 0.047 Uiso 1 1 calc R
C14 C 0.3808(7) 0.1706(4) 0.2334(6) 0.0278(19) Uani 1 1 d .
C15 C 0.2979(7) 0.1124(4) 0.2109(6) 0.037(2) Uani 1 1 d .
H15A H 0.2328 0.1147 0.1531 0.045 Uiso 1 1 calc R
C16 C 0.3086(8) 0.0512(5) 0.2713(7) 0.045(2) Uani 1 1 d .
H16A H 0.2509 0.0116 0.2548 0.054 Uiso 1 1 calc R
C17 C 0.4013(8) 0.0472(5) 0.3542(6) 0.044(2) Uani 1 1 d .
H17A H 0.4078 0.0047 0.3950 0.053 Uiso 1 1 calc R
C18 C 0.4859(8) 0.1037(5) 0.3800(6) 0.041(2) Uani 1 1 d .
H18A H 0.5500 0.1005 0.4384 0.049 Uiso 1 1 calc R
C19 C 0.4759(7) 0.1665(4) 0.3185(6) 0.035(2) Uani 1 1 d .
H19A H 0.5338 0.2059 0.3350 0.042 Uiso 1 1 calc R
O1 O 0.6454(4) 0.4342(2) 0.1891(3) 0.0294(13) Uani 1 1 d D
C20 C 0.7548(7) 0.4341(5) 0.2710(6) 0.042(2) Uani 1 1 d D
H20A H 0.7993 0.3861 0.2745 0.051 Uiso 1 1 calc R
H20B H 0.7345 0.4417 0.3326 0.051 Uiso 1 1 calc R
C21 C 0.8290(8) 0.4989(5) 0.2514(7) 0.058(3) Uani 1 1 d D
H21A H 0.8697 0.5257 0.3121 0.070 Uiso 1 1 calc R
H21B H 0.8914 0.4807 0.2218 0.070 Uiso 1 1 calc R
C22 C 0.7410(8) 0.5496(5) 0.1831(9) 0.079(4) Uani 1 1 d D
H22A H 0.7357 0.5985 0.2145 0.095 Uiso 1 1 calc R
H22B H 0.7672 0.5589 0.1246 0.095 Uiso 1 1 calc R
C23 C 0.6241(8) 0.5118(5) 0.1577(7) 0.059(3) Uani 1 1 d D
H23A H 0.5693 0.5364 0.1902 0.070 Uiso 1 1 calc R
H23B H 0.5861 0.5140 0.0869 0.070 Uiso 1 1 calc R
O2 O 0.1609(13) 0.9789(7) 1.0133(9) 0.076(4) Uani 0.50 1 d PDU
C24 C 0.2866(17) 0.9459(11) 1.0345(15) 0.090(6) Uani 0.50 1 d PDU
H24A H 0.3283 0.9446 1.1047 0.108 Uiso 0.50 1 calc PR
H24B H 0.3371 0.9736 1.0007 0.108 Uiso 0.50 1 calc PR
C25 C 0.2543(17) 0.8658(11) 0.9922(17) 0.090(6) Uani 0.50 1 d PDU
H25A H 0.3254 0.8405 0.9804 0.108 Uiso 0.50 1 calc PR
H25B H 0.2216 0.8341 1.0353 0.108 Uiso 0.50 1 calc PR
C26 C 0.1583(17) 0.8832(10) 0.8984(14) 0.073(5) Uani 0.50 1 d PDU
H26A H 0.1919 0.9100 0.8517 0.088 Uiso 0.50 1 calc PR
H26B H 0.1145 0.8376 0.8678 0.088 Uiso 0.50 1 calc PR
C27 C 0.0866(14) 0.9296(9) 0.9369(12) 0.055(4) Uani 0.50 1 d PDU
H27A H 0.0334 0.8982 0.9641 0.066 Uiso 0.50 1 calc PR
H27B H 0.0343 0.9608 0.8847 0.066 Uiso 0.50 1 calc PR

loop_
_atom_site_aniso_label
_atom_site_aniso_U_11
_atom_site_aniso_U_22
_atom_site_aniso_U_33
_atom_site_aniso_U_23
_atom_site_aniso_U_13
_atom_site_aniso_U_12
Cr1 0.0236(7) 0.0221(7) 0.0254(7) -0.0003(5) 0.0051(5) -0.0003(5)
Cl1 0.0288(11) 0.0317(12) 0.0355(12) 0.0041(9) 0.0024(9) 0.0071(8)
Cl2 0.0533(14) 0.0391(12) 0.0263(12) -0.0070(10) 0.0125(10) -0.0057(10)
Cl3 0.0317(11) 0.0266(11) 0.0431(13) 0.0055(9) 0.0111(9) 0.0076(8)
P1 0.0231(11) 0.0237(11) 0.0268(12) 0.0000(9) 0.0061(9) 0.0011(8)
N1 0.019(3) 0.023(3) 0.026(4) 0.000(3) 0.005(3) 0.004(3)
N2 0.028(4) 0.034(4) 0.034(4) 0.006(3) 0.005(3) 0.002(3)
C1 0.025(5) 0.030(5) 0.038(5) -0.001(4) 0.004(4) -0.001(4)
C2 0.031(5) 0.050(6) 0.035(5) 0.004(4) 0.021(4) 0.001(4)
C3 0.035(5) 0.049(5) 0.024(5) -0.005(4) 0.014(4) 0.003(4)
C4 0.027(5) 0.042(5) 0.023(5) -0.003(4) 0.006(4) -0.002(4)
C5 0.022(4) 0.028(5) 0.026(5) 0.007(4) 0.003(4) 0.005(3)
C6 0.023(4) 0.040(5) 0.027(5) 0.000(4) 0.003(4) 0.000(4)
C7 0.060(6) 0.031(5) 0.039(5) -0.005(4) 0.020(5) 0.007(4)
C8 0.026(5) 0.025(4) 0.033(5) 0.007(4) 0.008(4) -0.008(4)
C9 0.026(5) 0.038(5) 0.056(6) 0.006(4) 0.014(4) -0.002(4)
C10 0.032(6) 0.067(7) 0.060(7) 0.006(6) 0.012(5) -0.001(5)
C11 0.022(5) 0.069(7) 0.081(8) 0.022(6) 0.016(6) 0.010(5)
C12 0.052(7) 0.039(6) 0.081(8) 0.008(5) 0.041(6) 0.011(5)
C13 0.041(6) 0.041(5) 0.038(5) 0.009(4) 0.016(4) 0.004(4)
C14 0.026(5) 0.020(4) 0.039(5) 0.002(4) 0.013(4) 0.004(4)
C15 0.046(5) 0.030(5) 0.039(5) 0.006(4) 0.016(4) -0.005(4)
C16 0.059(6) 0.033(5) 0.050(6) 0.002(5) 0.025(5) -0.005(4)
C17 0.052(6) 0.040(6) 0.046(6) 0.009(5) 0.025(5) 0.008(5)
C18 0.047(6) 0.036(5) 0.042(6) 0.005(4) 0.015(4) 0.015(5)
C19 0.037(5) 0.028(5) 0.040(5) 0.004(4) 0.011(4) 0.001(4)
O1 0.031(3) 0.021(3) 0.033(3) 0.004(2) 0.003(3) -0.004(2)
C20 0.026(5) 0.056(6) 0.034(5) -0.004(4) -0.009(4) -0.002(4)
C21 0.037(6) 0.049(6) 0.080(7) 0.010(5) 0.002(5) -0.013(5)
C22 0.050(7) 0.048(6) 0.115(10) 0.024(6) -0.014(6) -0.018(5)
C23 0.053(7) 0.033(6) 0.079(7) 0.013(5) 0.001(5) -0.006(5)
O2 0.104(10) 0.054(8) 0.065(9) -0.011(6) 0.016(8) -0.001(7)
C24 0.093(11) 0.095(13) 0.063(13) 0.012(11) -0.009(11) -0.007(11)
C25 0.062(13) 0.093(12) 0.139(16) -0.034(13) 0.066(11) 0.009(9)
C26 0.102(14) 0.044(11) 0.099(13) -0.027(9) 0.070(9) -0.048(9)
C27 0.070(10) 0.041(10) 0.070(12) -0.012(8) 0.044(8) -0.030(7)

loop_
_atom_type_symbol
_atom_type_description
_atom_type_scat_dispersion_real
_atom_type_scat_dispersion_imag
_atom_type_scat_source
C C 0.0033 0.0016 'International Tables Vol C Tables 4.2.6.8 and 6.1.1.4'
H H 0.0000 0.0000 'International Tables Vol C Tables 4.2.6.8 and 6.1.1.4'
N N 0.0061 0.0033 'International Tables Vol C Tables 4.2.6.8 and 6.1.1.4'
O O 0.0106 0.0060 'International Tables Vol C Tables 4.2.6.8 and 6.1.1.4'
P P 0.1023 0.0942 'International Tables Vol C Tables 4.2.6.8 and 6.1.1.4'
Cl Cl 0.1484 0.1585 'International Tables Vol C Tables 4.2.6.8 and 6.1.1.4'
Cr Cr 0.3209 0.6236 'International Tables Vol C Tables 4.2.6.8 and 6.1.1.4'

loop_
_geom_angle_atom_site_label_1
_geom_angle_atom_site_label_2
_geom_angle_atom_site_label_3
_geom_angle
O1 Cr1 N1 89.8(2)
O1 Cr1 Cl3 91.72(14)
N1 Cr1 Cl3 87.09(15)
O1 Cr1 Cl2 89.21(14)
N1 Cr1 Cl2 177.38(16)
Cl3 Cr1 Cl2 95.36(8)
O1 Cr1 Cl1 90.94(14)
N1 Cr1 Cl1 83.37(15)
Cl3 Cr1 Cl1 170.09(9)
Cl2 Cr1 Cl1 94.23(8)
O1 Cr1 P1 177.61(14)
N1 Cr1 P1 92.15(16)
Cl3 Cr1 P1 89.78(8)
Cl2 Cr1 P1 88.80(8)
Cl1 Cr1 P1 87.89(7)
N2 P1 C14 104.2(3)
N2 P1 C8 102.6(3)
C14 P1 C8 101.6(3)
N2 P1 Cr1 106.9(2)
C14 P1 Cr1 123.2(3)
C8 P1 Cr1 116.0(2)
C1 N1 C5 116.9(6)
C1 N1 Cr1 116.1(5)
C5 N1 Cr1 127.1(5)
C6 N2 C7 113.4(6)
C6 N2 P1 112.5(5)
C7 N2 P1 120.2(5)
N1 C1 C2 123.8(7)
C3 C2 C1 119.8(7)
C2 C3 C4 117.7(7)
C5 C4 C3 120.7(7)
N1 C5 C4 121.2(7)
N1 C5 C6 119.5(6)
C4 C5 C6 119.4(7)
N2 C6 C5 114.3(6)
C9 C8 C13 119.1(7)
C9 C8 P1 121.4(6)
C13 C8 P1 119.5(6)
C10 C9 C8 120.5(9)
C11 C10 C9 120.2(9)
C10 C11 C12 119.9(9)
C11 C12 C13 122.1(9)
C8 C13 C12 118.2(8)
C15 C14 C19 118.9(7)
C15 C14 P1 118.8(6)
C19 C14 P1 122.3(6)
C16 C15 C14 120.9(8)
C17 C16 C15 120.2(8)
C16 C17 C18 121.2(8)
C17 C18 C19 119.0(8)
C14 C19 C18 119.8(7)
C23 O1 C20 106.4(6)
C23 O1 Cr1 125.8(4)
C20 O1 Cr1 122.5(4)
O1 C20 C21 104.5(6)
C22 C21 C20 105.7(7)
C23 C22 C21 106.9(7)
O1 C23 C22 107.5(7)
C27 O2 C24 103.7(11)
O2 C24 C25 99.7(12)
C26 C25 C24 101.2(14)
C27 C26 C25 97.4(13)
C26 C27 O2 111.6(13)

loop_
_geom_bond_atom_site_label_1
_geom_bond_atom_site_label_2
_geom_bond_distance
Cr1 O1 2.121(5)
Cr1 N1 2.164(6)
Cr1 Cl3 2.301(2)
Cr1 Cl2 2.309(2)
Cr1 Cl1 2.317(2)
Cr1 P1 2.432(2)
P1 N2 1.676(7)
P1 C14 1.816(7)
P1 C8 1.821(7)
N1 C1 1.339(9)
N1 C5 1.356(9)
N2 C6 1.468(9)
N2 C7 1.482(9)
C1 C2 1.361(11)
C2 C3 1.354(11)
C3 C4 1.380(10)
C4 C5 1.371(10)
C5 C6 1.528(10)
C8 C9 1.388(11)
C8 C13 1.394(11)
C9 C10 1.385(11)
C10 C11 1.352(13)
C11 C12 1.356(13)
C12 C13 1.390(11)
C14 C15 1.382(10)
C14 C19 1.393(10)
C15 C16 1.378(11)
C16 C17 1.359(12)
C17 C18 1.375(11)
C18 C19 1.412(11)
O1 C23 1.452(9)
O1 C20 1.461(8)
C20 C21 1.510(11)
C21 C22 1.497(12)
C22 C23 1.455(11)
O2 C27 1.476(15)
O2 C24 1.511(17)
C24 C25 1.554(18)
C25 C26 1.515(19)
C26 C27 1.391(17)

loop_
_geom_torsion_atom_site_label_1
_geom_torsion_atom_site_label_2
_geom_torsion_atom_site_label_3
_geom_torsion_atom_site_label_4
_geom_torsion
O1 Cr1 P1 N2 -140(4)
N1 Cr1 P1 N2 3.5(3)
Cl3 Cr1 P1 N2 90.6(2)
Cl2 Cr1 P1 N2 -174.0(2)
Cl1 Cr1 P1 N2 -79.7(2)
O1 Cr1 P1 C14 -20(4)
N1 Cr1 P1 C14 123.9(3)
Cl3 Cr1 P1 C14 -149.0(3)
Cl2 Cr1 P1 C14 -53.7(3)
Cl1 Cr1 P1 C14 40.6(3)
O1 Cr1 P1 C8 106(4)
N1 Cr1 P1 C8 -110.1(3)
Cl3 Cr1 P1 C8 -23.1(3)
Cl2 Cr1 P1 C8 72.3(3)
Cl1 Cr1 P1 C8 166.6(3)
O1 Cr1 N1 C1 20.6(5)
Cl3 Cr1 N1 C1 112.4(5)
Cl2 Cr1 N1 C1 -47(4)
Cl1 Cr1 N1 C1 -70.3(5)
P1 Cr1 N1 C1 -158.0(5)
O1 Cr1 N1 C5 -160.4(6)
Cl3 Cr1 N1 C5 -68.7(5)
Cl2 Cr1 N1 C5 132(3)
Cl1 Cr1 N1 C5 108.6(5)
P1 Cr1 N1 C5 21.0(5)
C14 P1 N2 C6 179.1(5)
C8 P1 N2 C6 73.4(5)
Cr1 P1 N2 C6 -49.1(5)
C14 P1 N2 C7 -43.2(6)
C8 P1 N2 C7 -148.9(6)
Cr1 P1 N2 C7 88.6(6)
C5 N1 C1 C2 2.2(10)
Cr1 N1 C1 C2 -178.8(6)
N1 C1 C2 C3 -2.0(12)
C1 C2 C3 C4 0.9(12)
C2 C3 C4 C5 -0.2(12)
C1 N1 C5 C4 -1.3(10)
Cr1 N1 C5 C4 179.7(5)
C1 N1 C5 C6 178.2(6)
Cr1 N1 C5 C6 -0.8(9)
C3 C4 C5 N1 0.5(11)
C3 C4 C5 C6 -179.1(7)
C7 N2 C6 C5 -53.7(9)
P1 N2 C6 C5 87.0(7)
N1 C5 C6 N2 -57.7(9)
C4 C5 C6 N2 121.8(7)
N2 P1 C8 C9 14.8(7)
C14 P1 C8 C9 -92.8(7)
Cr1 P1 C8 C9 130.9(6)
N2 P1 C8 C13 -167.2(6)
C14 P1 C8 C13 85.2(6)
Cr1 P1 C8 C13 -51.0(7)
C13 C8 C9 C10 -0.9(12)
P1 C8 C9 C10 177.2(6)
C8 C9 C10 C11 0.4(13)
C9 C10 C11 C12 -0.6(14)
C10 C11 C12 C13 1.3(14)
C9 C8 C13 C12 1.6(11)
P1 C8 C13 C12 -176.5(6)
C11 C12 C13 C8 -1.9(13)
N2 P1 C14 C15 -50.3(7)
C8 P1 C14 C15 56.0(7)
Cr1 P1 C14 C15 -171.9(5)
N2 P1 C14 C19 130.0(6)
C8 P1 C14 C19 -123.7(7)
Cr1 P1 C14 C19 8.4(8)
C19 C14 C15 C16 0.0(11)
P1 C14 C15 C16 -179.7(6)
C14 C15 C16 C17 0.0(12)
C15 C16 C17 C18 0.2(13)
C16 C17 C18 C19 -0.4(12)
C15 C14 C19 C18 -0.2(11)
P1 C14 C19 C18 179.5(6)
C17 C18 C19 C14 0.4(11)
N1 Cr1 O1 C23 82.5(6)
Cl3 Cr1 O1 C23 -4.6(6)
Cl2 Cr1 O1 C23 -99.9(6)
Cl1 Cr1 O1 C23 165.9(6)
P1 Cr1 O1 C23 -133(3)
N1 Cr1 O1 C20 -126.7(5)
Cl3 Cr1 O1 C20 146.2(5)
Cl2 Cr1 O1 C20 50.9(5)
Cl1 Cr1 O1 C20 -43.3(5)
P1 Cr1 O1 C20 17(4)
C23 O1 C20 C21 -30.3(9)
Cr1 O1 C20 C21 174.1(5)
O1 C20 C21 C22 21.6(10)
C20 C21 C22 C23 -5.2(13)
C20 O1 C23 C22 27.7(10)
Cr1 O1 C23 C22 -177.7(7)
C21 C22 C23 O1 -13.4(12)
C27 O2 C24 C25 -19.7(19)
O2 C24 C25 C26 43.2(18)
C24 C25 C26 C27 -50.1(17)
C25 C26 C27 O2 39.4(18)
C24 O2 C27 C26 -13(2)
